data_7043950
loop_
_publ_author_name
'Singh, Yogendra'
'Patel, Ram Niwas'
'Singh, Yogendra Pratap'
'Patel, Abhay Kumar'
'Patel, N.'
'Singh, Rita'
'Jasinski, Jerry P.'
'Butcher, R. J.'
'Colacio, Enrique'
'Palacios, Maria A.'

_publ_section_title
;
 Unprecedented tetranuclear complexes "weighing balance shaped" topology:
 Single crystal structures, unusual EPR spectra, magnetic properties and
 antioxidant activity
;
_journal_name_full 'Dalton Trans.'
_journal_paper_doi 10.1039/C7DT02595E
_journal_year 2017
_chemical_formula_moiety '2(C79 H60 Cu4 N12 O15), 4(N O3), 7(H2 O)'
_chemical_formula_sum 'C79 H67 Cu4 N14 O24.5'
_chemical_formula_weight 1858.62
_space_group_crystal_system triclinic
_space_group_IT_number 2
_space_group_name_Hall '-P 1'
_space_group_name_H-M_alt 'P -1'
_symmetry_space_group_name_Hall '-P 1'
_symmetry_space_group_name_H-M 'P -1'
_atom_sites_solution_hydrogens mixed
_audit_creation_method SHELXL-2014/7
_audit_update_record
;
2017-03-07 deposited with the CCDC.
2017-08-11 downloaded from the CCDC.
;
_cell_angle_alpha 110.553(2)
_cell_angle_beta 105.564(2)
_cell_angle_gamma 95.942(2)
_cell_formula_units_Z 2
_cell_length_a 12.7802(3)
_cell_length_b 18.3127(4)
_cell_length_c 20.1463(6)
_cell_measurement_reflns_used 12212
_cell_measurement_temperature 173(2)
_cell_measurement_theta_max 30.2910
_cell_measurement_theta_min 3.5290
_cell_volume 4149.6(2)
_computing_cell_refinement
;
CrysAlisPro, Agilent Technologies,
Version 1.171.37.34 (release 22-05-2014 CrysAlis171 .NET)
(compiled May 22 2014,16:03:01)
;
_computing_data_collection
;
CrysAlisPro, Agilent Technologies,
Version 1.171.37.34 (release 22-05-2014 CrysAlis171 .NET)
(compiled May 22 2014,16:03:01)
;
_computing_data_reduction
;
CrysAlisPro, Agilent Technologies,
Version 1.171.37.34 (release 22-05-2014 CrysAlis171 .NET)
(compiled May 22 2014,16:03:01)
;
_computing_molecular_graphics 'SHELXTL (Sheldrick, 2008)'
_computing_publication_material 'SHELXTL (Sheldrick, 2008)'
_computing_structure_refinement 'SHELXL-2014/7 (Sheldrick, 2014)'
_computing_structure_solution Shelxt
_diffrn_ambient_temperature 173(2)
_diffrn_detector_area_resol_mean 16.0416
_diffrn_measured_fraction_theta_full 0.996
_diffrn_measured_fraction_theta_max 0.892
_diffrn_measurement_device_type 'Xcalibur, Eos, Gemini'
_diffrn_measurement_method '\w scans'
_diffrn_radiation_type MoK\a
_diffrn_radiation_wavelength 0.71073
_diffrn_reflns_av_R_equivalents 0.0381
_diffrn_reflns_av_unetI/netI 0.0565
_diffrn_reflns_Laue_measured_fraction_full 0.996
_diffrn_reflns_Laue_measured_fraction_max 0.892
_diffrn_reflns_limit_h_max 19
_diffrn_reflns_limit_h_min -17
_diffrn_reflns_limit_k_max 26
_diffrn_reflns_limit_k_min -26
_diffrn_reflns_limit_l_max 29
_diffrn_reflns_limit_l_min -30
_diffrn_reflns_number 27533
_diffrn_reflns_point_group_measured_fraction_full 0.996
_diffrn_reflns_point_group_measured_fraction_max 0.892
_diffrn_reflns_theta_full 25.500
_diffrn_reflns_theta_max 32.822
_diffrn_reflns_theta_min 3.002
_diffrn_source 'Enhance (Mo) X-ray Source'
_exptl_absorpt_coefficient_mu 1.096
_exptl_absorpt_correction_T_max 1.00000
_exptl_absorpt_correction_T_min 0.75158
_exptl_absorpt_correction_type multi-scan
_exptl_absorpt_process_details
;
CrysAlisPro, Agilent Technologies,
Version 1.171.37.34 (release 22-05-2014 CrysAlis171 .NET)
(compiled May 22 2014,16:03:01)
Empirical absorption correction using spherical harmonics,
 implemented in SCALE3 ABSPACK scaling algorithm.
;
_exptl_crystal_colour 'pale blue-green'
_exptl_crystal_density_diffrn 1.488
_exptl_crystal_description
'The symmetry employed for this shelxl refinement is uniquely definedby the following loop, which should always be used as a source ofsymmetry information in preference to the above space-group names.They are only intended as comments.'
_exptl_crystal_F_000 1902
_exptl_crystal_size_max 0.37
_exptl_crystal_size_mid 0.33
_exptl_crystal_size_min 0.12
_refine_diff_density_max 1.166
_refine_diff_density_min -0.655
_refine_diff_density_rms 0.075
_refine_ls_extinction_method none
_refine_ls_goodness_of_fit_ref 1.025
_refine_ls_hydrogen_treatment mixed
_refine_ls_matrix_type full
_refine_ls_number_parameters 1129
_refine_ls_number_reflns 27533
_refine_ls_number_restraints 65
_refine_ls_restrained_S_all 1.041
_refine_ls_R_factor_all 0.1189
_refine_ls_R_factor_gt 0.0587
_refine_ls_shift/su_max 0.005
_refine_ls_shift/su_mean 0.000
_refine_ls_structure_factor_coef Fsqd
_refine_ls_weighting_details 'w=1/[\s^2^(Fo^2^)+(0.0774P)^2^+2.2089P] where P=(Fo^2^+2Fc^2^)/3'
_refine_ls_weighting_scheme calc
_refine_ls_wR_factor_gt 0.1430
_refine_ls_wR_factor_ref 0.1825
_reflns_Friedel_coverage 0.000
_reflns_number_gt 15545
_reflns_number_total 27533
_reflns_threshold_expression 'I > 2\s(I)'
_cod_data_source_file c7dt02595e2.cif
_cod_data_source_block shelx
_cod_original_cell_volume 4149.59(19)
_cod_original_formula_sum 'C79 H67 Cu4 N14 O24.50'
_cod_database_code 7043950
_shelx_shelxl_version_number 2014/7
_shelx_space_group_comment
;
The symmetry employed for this shelxl refinement is uniquely defined
by the following loop, which should always be used as a source of
symmetry information in preference to the above space-group names.
They are only intended as comments.
;

loop_
_space_group_symop_operation_xyz
'x, y, z'
'-x, -y, -z'

loop_
_atom_site_label
_atom_site_type_symbol
_atom_site_fract_x
_atom_site_fract_y
_atom_site_fract_z
_atom_site_U_iso_or_equiv
_atom_site_adp_type
_atom_site_occupancy
_atom_site_site_symmetry_order
_atom_site_calc_flag
_atom_site_refinement_flags_posn
_atom_site_refinement_flags_adp
_atom_site_refinement_flags_occupancy
Cu1 Cu 0.48681(3) 0.80809(2) 0.42330(2) 0.03967(8) Uani 1 1 d . . .
O1A O 0.44931(15) 0.89815(11) 0.39697(11) 0.0421(4) Uani 1 1 d . . .
O2A O 0.7200(2) 1.09527(14) 0.48355(15) 0.0632(6) Uani 1 1 d . . .
H2A H 0.7187 1.0528 0.4909 0.076 Uiso 1 1 calc R U .
N1A N 0.5730(2) 0.74190(14) 0.46625(13) 0.0430(5) Uani 1 1 d . . .
N2A N 0.63056(19) 0.87972(13) 0.46861(13) 0.0398(5) Uani 1 1 d . . .
N3A N 0.63654(19) 0.95121(13) 0.46160(13) 0.0406(5) Uani 1 1 d . . .
C1A C 0.5350(3) 0.67007(19) 0.46298(19) 0.0545(8) Uani 1 1 d . . .
H1AA H 0.4580 0.6461 0.4385 0.065 Uiso 1 1 calc R U .
C2A C 0.6042(3) 0.6292(2) 0.4941(2) 0.0698(11) Uani 1 1 d . . .
H2AA H 0.5756 0.5774 0.4905 0.084 Uiso 1 1 calc R U .
C3A C 0.7152(3) 0.6648(2) 0.5305(2) 0.0718(11) Uani 1 1 d . . .
H3AA H 0.7643 0.6379 0.5525 0.086 Uiso 1 1 calc R U .
C4A C 0.7550(3) 0.7401(2) 0.53480(19) 0.0576(8) Uani 1 1 d . . .
H4AA H 0.8313 0.7657 0.5604 0.069 Uiso 1 1 calc R U .
C5A C 0.6825(2) 0.77725(17) 0.50151(16) 0.0437(6) Uani 1 1 d . . .
C6A C 0.7145(2) 0.85678(17) 0.50085(15) 0.0414(6) Uani 1 1 d . . .
C7A C 0.8315(2) 0.90292(19) 0.53254(17) 0.0472(7) Uani 1 1 d . . .
C8A C 0.9120(3) 0.8689(2) 0.5078(2) 0.0598(9) Uani 1 1 d . . .
H8AA H 0.8937 0.8159 0.4710 0.072 Uiso 1 1 calc R U .
C9A C 1.0210(3) 0.9135(3) 0.5374(3) 0.0779(11) Uani 1 1 d . . .
H9AA H 1.0763 0.8908 0.5191 0.093 Uiso 1 1 calc R U .
C10A C 1.0498(3) 0.9876(3) 0.5910(3) 0.0828(12) Uani 1 1 d . . .
H10A H 1.1251 1.0164 0.6112 0.099 Uiso 1 1 calc R U .
C11A C 0.9699(3) 1.0215(2) 0.6162(2) 0.0797(13) Uani 1 1 d . . .
H11A H 0.9903 1.0740 0.6543 0.096 Uiso 1 1 calc R U .
C12A C 0.8593(3) 0.9803(2) 0.5871(2) 0.0616(9) Uani 1 1 d . . .
H12A H 0.8039 1.0045 0.6041 0.074 Uiso 1 1 calc R U .
C13A C 0.5366(2) 0.95486(16) 0.42390(14) 0.0371(5) Uani 1 1 d . . .
C14A C 0.5274(2) 1.02969(16) 0.41285(15) 0.0407(6) Uani 1 1 d . . .
C15A C 0.6182(3) 1.09499(17) 0.44295(17) 0.0476(7) Uani 1 1 d . . .
C16A C 0.6035(3) 1.1635(2) 0.43010(19) 0.0596(9) Uani 1 1 d . . .
H16A H 0.6643 1.2083 0.4511 0.072 Uiso 1 1 calc R U .
C17A C 0.5021(4) 1.1675(2) 0.3874(2) 0.0662(10) Uani 1 1 d . . .
H17A H 0.4941 1.2145 0.3783 0.079 Uiso 1 1 calc R U .
C18A C 0.4124(3) 1.1043(2) 0.35794(19) 0.0606(9) Uani 1 1 d . . .
H18A H 0.3424 1.1076 0.3289 0.073 Uiso 1 1 calc R U .
C19A C 0.4246(3) 1.03598(18) 0.37078(16) 0.0480(7) Uani 1 1 d . . .
H19A H 0.3623 0.9925 0.3508 0.058 Uiso 1 1 calc R U .
Cu2 Cu 0.37584(3) 0.77504(2) 0.25094(2) 0.04206(8) Uani 1 1 d . . .
O1W O 0.3182(3) 0.66919(18) 0.14385(15) 0.0794(8) Uani 1 1 d D . .
H1W1 H 0.333(3) 0.668(3) 0.1061(14) 0.119 Uiso 1 1 d D U .
H1W2 H 0.2512(16) 0.652(3) 0.130(2) 0.119 Uiso 1 1 d D U .
O1B O 0.50517(15) 0.73613(11) 0.29845(11) 0.0406(4) Uani 1 1 d . . .
O2B O 0.8050(2) 0.82018(15) 0.27240(15) 0.0631(6) Uani 1 1 d . . .
H2B H 0.7419 0.8273 0.2532 0.076 Uiso 1 1 calc R U .
N1B N 0.2946(2) 0.84791(15) 0.21243(14) 0.0461(6) Uani 1 1 d . . .
N2B N 0.49519(19) 0.83294(14) 0.23621(12) 0.0393(5) Uani 1 1 d . . .
N3B N 0.5969(2) 0.81462(14) 0.25484(13) 0.0430(5) Uani 1 1 d . . .
C1B C 0.1890(3) 0.8525(2) 0.2020(2) 0.0613(9) Uani 1 1 d . . .
H1BA H 0.1421 0.8172 0.2123 0.074 Uiso 1 1 calc R U .
C2B C 0.1452(3) 0.9077(3) 0.1763(2) 0.0725(11) Uani 1 1 d . . .
H2BA H 0.0693 0.9103 0.1694 0.087 Uiso 1 1 calc R U .
C3B C 0.2122(3) 0.9578(2) 0.1613(2) 0.0709(10) Uani 1 1 d . . .
H3BA H 0.1835 0.9961 0.1440 0.085 Uiso 1 1 calc R U .
C4B C 0.3219(3) 0.9531(2) 0.17100(18) 0.0565(8) Uani 1 1 d . . .
H4BA H 0.3694 0.9877 0.1602 0.068 Uiso 1 1 calc R U .
C5B C 0.3615(2) 0.89744(17) 0.19656(15) 0.0428(6) Uani 1 1 d . . .
C6B C 0.4775(2) 0.88737(16) 0.21056(15) 0.0403(6) Uani 1 1 d . . .
C7B C 0.5658(3) 0.93621(17) 0.19939(15) 0.0422(6) Uani 1 1 d . . .
C8B C 0.6137(3) 1.01356(19) 0.24941(18) 0.0524(7) Uani 1 1 d . . .
H8BA H 0.5867 1.0371 0.2898 0.063 Uiso 1 1 calc R U .
C9B C 0.7007(3) 1.0574(2) 0.2416(2) 0.0599(9) Uani 1 1 d . . .
H9BA H 0.7342 1.1106 0.2770 0.072 Uiso 1 1 calc R U .
C10B C 0.7386(3) 1.0244(2) 0.1830(2) 0.0599(8) Uani 1 1 d . . .
H10B H 0.7981 1.0546 0.1772 0.072 Uiso 1 1 calc R U .
C11B C 0.6909(4) 0.9481(3) 0.1328(2) 0.0759(11) Uani 1 1 d . . .
H11B H 0.7173 0.9252 0.0920 0.091 Uiso 1 1 calc R U .
C12B C 0.6041(4) 0.9032(2) 0.1404(2) 0.0725(11) Uani 1 1 d . . .
H12B H 0.5714 0.8499 0.1051 0.087 Uiso 1 1 calc R U .
C13B C 0.5927(2) 0.76197(16) 0.28615(15) 0.0377(6) Uani 1 1 d . . .
C14B C 0.6941(2) 0.73252(17) 0.30636(16) 0.0428(6) Uani 1 1 d . . .
C15B C 0.7933(3) 0.7618(2) 0.29795(19) 0.0523(7) Uani 1 1 d . . .
C16B C 0.8861(3) 0.7309(3) 0.3170(3) 0.0783(11) Uani 1 1 d . . .
H16B H 0.9535 0.7504 0.3112 0.094 Uiso 1 1 calc R U .
C17B C 0.8808(3) 0.6716(3) 0.3445(3) 0.0840(13) Uani 1 1 d . . .
H17B H 0.9450 0.6511 0.3577 0.101 Uiso 1 1 calc R U .
C18B C 0.7844(3) 0.6420(2) 0.3532(2) 0.0687(10) Uani 1 1 d . . .
H18B H 0.7815 0.6016 0.3725 0.082 Uiso 1 1 calc R U .
C19B C 0.6918(3) 0.67209(19) 0.33336(19) 0.0524(7) Uani 1 1 d . . .
H19B H 0.6244 0.6511 0.3382 0.063 Uiso 1 1 calc R U .
Cu3 Cu 0.00448(3) 0.42744(2) 0.17144(2) 0.05283(11) Uani 1 1 d D . .
O2W O -0.1182(3) 0.4611(2) 0.0811(2) 0.0942(10) Uani 1 1 d D . .
H2W1 H -0.119(3) 0.5085(10) 0.1055(16) 0.141 Uiso 1 1 d D U .
H2W2 H -0.1813(13) 0.4376(19) 0.0757(19) 0.141 Uiso 1 1 d D U .
O1C O 0.11262(18) 0.42218(13) 0.11662(12) 0.0547(6) Uani 1 1 d . . .
O2C O 0.0895(3) 0.19125(19) -0.0397(2) 0.0966(10) Uani 1 1 d . . .
H2C H 0.0432 0.2046 -0.0175 0.13(2) Uiso 1 1 calc R . .
N1C N -0.1110(2) 0.39268(16) 0.21044(16) 0.0534(7) Uani 1 1 d . . .
N2C N -0.0315(2) 0.31458(15) 0.11185(14) 0.0487(6) Uani 1 1 d . . .
N3C N 0.0256(2) 0.28837(16) 0.06226(15) 0.0533(7) Uani 1 1 d . . .
C1C C -0.1438(3) 0.4375(2) 0.2658(3) 0.0787(13) Uani 1 1 d . . .
H1CA H -0.1133 0.4934 0.2891 0.094 Uiso 1 1 calc R U .
C2C C -0.2202(4) 0.4058(3) 0.2906(3) 0.0826(13) Uani 1 1 d . . .
H2CA H -0.2434 0.4394 0.3294 0.099 Uiso 1 1 calc R U .
C3C C -0.2625(3) 0.3250(2) 0.2584(2) 0.0712(11) Uani 1 1 d . . .
H3CA H -0.3144 0.3016 0.2753 0.085 Uiso 1 1 calc R U .
C4C C -0.2289(3) 0.2780(2) 0.20148(19) 0.0563(8) Uani 1 1 d . . .
H4CA H -0.2579 0.2219 0.1783 0.068 Uiso 1 1 calc R U .
C5C C -0.1532(2) 0.31267(18) 0.17821(18) 0.0486(7) Uani 1 1 d . . .
C6C C -0.1063(2) 0.26889(18) 0.12007(17) 0.0475(7) Uani 1 1 d . . .
C7C C -0.1399(3) 0.18075(18) 0.07973(17) 0.0516(8) Uani 1 1 d . . .
C8C C -0.2516(3) 0.1441(2) 0.04100(19) 0.0646(10) Uani 1 1 d . . .
H8CA H -0.3058 0.1758 0.0384 0.078 Uiso 1 1 calc R U .
C9C C -0.2838(4) 0.0624(3) 0.0065(2) 0.0856(14) Uani 1 1 d . . .
H9CA H -0.3602 0.0377 -0.0198 0.103 Uiso 1 1 calc R U .
C10C C -0.2061(5) 0.0163(2) 0.0098(2) 0.0942(16) Uani 1 1 d . . .
H10C H -0.2288 -0.0403 -0.0147 0.113 Uiso 1 1 calc R U .
C11C C -0.0958(5) 0.0517(2) 0.0484(2) 0.0846(13) Uani 1 1 d . . .
H11C H -0.0425 0.0195 0.0518 0.102 Uiso 1 1 calc R U .
C12C C -0.0617(4) 0.1346(2) 0.0825(2) 0.0647(9) Uani 1 1 d . . .
H12C H 0.0150 0.1592 0.1076 0.078 Uiso 1 1 calc R U .
C13C C 0.0973(3) 0.3502(2) 0.06856(17) 0.0531(8) Uani 1 1 d . . .
C14C C 0.16439(18) 0.33397(14) 0.01692(11) 0.0588(9) Uani 1 1 d G . .
C15C C 0.1546(2) 0.25731(13) -0.03445(14) 0.0724(11) Uani 1 1 d G . .
C16C C 0.2165(3) 0.24496(16) -0.08305(15) 0.0928(15) Uani 1 1 d G . .
C17C C 0.2881(3) 0.3093(2) -0.08028(16) 0.0992(17) Uani 1 1 d G . .
C18C C 0.2979(2) 0.38596(19) -0.02890(17) 0.0955(16) Uani 1 1 d G . .
C19C C 0.2360(2) 0.39830(13) 0.01970(14) 0.0742(11) Uani 1 1 d G . .
Cu4 Cu 0.26982(3) 0.45032(2) 0.25313(2) 0.04495(9) Uani 1 1 d . . .
O3W O 0.3927(2) 0.47779(19) 0.36945(15) 0.0759(8) Uani 1 1 d D . .
H3W1 H 0.438(3) 0.451(2) 0.370(2) 0.114 Uiso 1 1 d D U .
H3W2 H 0.385(3) 0.496(3) 0.4105(13) 0.114 Uiso 1 1 d D U .
O1D O 0.15520(17) 0.38798(12) 0.27510(12) 0.0505(5) Uani 1 1 d . . .
O2D O 0.1877(3) 0.14953(16) 0.22537(19) 0.0859(9) Uani 1 1 d . . .
H2D H 0.2213 0.1846 0.2159 0.084(14) Uiso 1 1 calc R . .
N1D N 0.3836(2) 0.47299(14) 0.20686(14) 0.0465(6) Uani 1 1 d . . .
N2D N 0.3001(2) 0.34581(14) 0.21494(14) 0.0456(6) Uani 1 1 d . . .
N3D N 0.2421(2) 0.28750(14) 0.22651(15) 0.0507(6) Uani 1 1 d . . .
C1D C 0.4183(3) 0.54053(18) 0.20090(19) 0.0530(8) Uani 1 1 d . . .
H1DA H 0.3867 0.5850 0.2196 0.064 Uiso 1 1 calc R U .
C2D C 0.4983(3) 0.5483(2) 0.1686(2) 0.0656(10) Uani 1 1 d . . .
H2DA H 0.5198 0.5969 0.1638 0.079 Uiso 1 1 calc R U .
C3D C 0.5470(3) 0.4853(2) 0.1434(2) 0.0686(10) Uani 1 1 d . . .
H3DA H 0.6036 0.4899 0.1218 0.082 Uiso 1 1 calc R U .
C4D C 0.5120(3) 0.4145(2) 0.1500(2) 0.0578(8) Uani 1 1 d . . .
H4DA H 0.5458 0.3705 0.1342 0.069 Uiso 1 1 calc R U .
C5D C 0.4283(3) 0.40878(17) 0.17960(17) 0.0459(7) Uani 1 1 d . . .
C6D C 0.3788(3) 0.33607(17) 0.18568(17) 0.0472(7) Uani 1 1 d . . .
C7D C 0.4171(3) 0.26028(17) 0.16192(17) 0.0472(7) Uani 1 1 d . . .
C8D C 0.4495(3) 0.22663(19) 0.2139(2) 0.0539(8) Uani 1 1 d . . .
H8DA H 0.4433 0.2505 0.2625 0.065 Uiso 1 1 calc R U .
C9D C 0.4907(3) 0.1584(2) 0.1946(2) 0.0618(9) Uani 1 1 d . . .
H9DA H 0.5133 0.1354 0.2302 0.074 Uiso 1 1 calc R U .
C10D C 0.4994(3) 0.1234(2) 0.1249(2) 0.0638(10) Uani 1 1 d . . .
H10D H 0.5287 0.0767 0.1124 0.077 Uiso 1 1 calc R U .
C11D C 0.4662(3) 0.1555(2) 0.0738(2) 0.0646(10) Uani 1 1 d . . .
H11D H 0.4715 0.1305 0.0252 0.077 Uiso 1 1 calc R U .
C12D C 0.4243(3) 0.2244(2) 0.0910(2) 0.0594(9) Uani 1 1 d . . .
H12D H 0.4011 0.2464 0.0547 0.071 Uiso 1 1 calc R U .
C13D C 0.1699(3) 0.31624(18) 0.25972(17) 0.0476(7) Uani 1 1 d . . .
C14D C 0.1046(3) 0.2602(2) 0.27885(19) 0.0556(8) Uani 1 1 d . . .
C15D C 0.1185(3) 0.1801(2) 0.2606(2) 0.0689(11) Uani 1 1 d . . .
C16D C 0.0549(4) 0.1298(3) 0.2805(3) 0.0894(15) Uani 1 1 d . . .
H16D H 0.0613 0.0757 0.2678 0.107 Uiso 1 1 calc R U .
C17D C -0.0165(4) 0.1579(3) 0.3183(3) 0.0960(15) Uani 1 1 d . . .
H17D H -0.0576 0.1230 0.3324 0.115 Uiso 1 1 calc R U .
C18D C -0.0307(3) 0.2353(3) 0.3365(3) 0.0887(13) Uani 1 1 d . . .
H18D H -0.0815 0.2534 0.3621 0.106 Uiso 1 1 calc R U .
C19D C 0.0311(3) 0.2862(3) 0.3165(2) 0.0686(10) Uani 1 1 d . . .
H19C H 0.0225 0.3398 0.3290 0.082 Uiso 1 1 calc R U .
O1 O 0.34382(16) 0.73988(12) 0.39321(11) 0.0464(5) Uani 1 1 d . . .
O2 O 0.25934(17) 0.72999(14) 0.27752(12) 0.0530(5) Uani 1 1 d . . .
O3 O 0.05413(17) 0.53723(12) 0.24239(14) 0.0557(6) Uani 1 1 d . . .
O4 O 0.23797(16) 0.55423(12) 0.28681(13) 0.0505(5) Uani 1 1 d . . .
C1 C 0.2631(2) 0.71626(15) 0.33444(16) 0.0378(6) Uani 1 1 d . . .
C2 C 0.1597(2) 0.66503(16) 0.32974(17) 0.0425(6) Uani 1 1 d . . .
H2E H 0.0937 0.6833 0.3079 0.051 Uiso 1 1 calc R U .
H2F H 0.1619 0.6706 0.3808 0.051 Uiso 1 1 calc R U .
C3 C 0.1496(2) 0.57779(15) 0.28168(16) 0.0384(6) Uani 1 1 d . . .
N1 N 0.3732(4) 0.6767(4) -0.0031(2) 0.1059(15) Uani 1 1 d . . .
O11 O 0.3548(6) 0.6106(4) 0.0033(4) 0.199(2) Uani 1 1 d . U .
O12 O 0.3290(5) 0.6684(4) -0.0612(3) 0.187(2) Uani 1 1 d . U .
O13 O 0.4295(7) 0.7296(4) 0.0512(5) 0.240(3) Uani 1 1 d . U .
N2 N 0.6274(4) 0.3970(3) 0.4334(2) 0.0874(11) Uani 1 1 d . . .
O21 O 0.6380(4) 0.4538(3) 0.4894(2) 0.1322(15) Uani 1 1 d . U .
O22 O 0.5518(5) 0.3835(3) 0.3778(3) 0.171(2) Uani 1 1 d . U .
O23 O 0.6903(5) 0.3520(3) 0.4285(4) 0.170(2) Uani 1 1 d . U .
O4W O 0.1071(4) 0.5672(3) 0.0747(2) 0.1286(14) Uani 1 1 d D . .
H4W1 H 0.069(3) 0.598(2) 0.097(3) 0.193 Uiso 1 1 d D U .
H4W2 H 0.109(5) 0.5356(19) 0.097(2) 0.193 Uiso 1 1 d D U .
O5W O -0.0288(4) 0.6411(3) 0.1514(3) 0.164(2) Uani 1 1 d D . .
H5W1 H -0.0726 0.6689 0.1424 0.246 Uiso 1 1 d DR U .
H5W2 H 0.0316 0.6727 0.1745 0.246 Uiso 1 1 d DR U .
O6W O 0.8822(5) 0.4889(5) 0.5856(4) 0.215(3) Uani 1 1 d D U .
H6W1 H 0.896(6) 0.524(4) 0.629(2) 0.322 Uiso 1 1 d D U .
H6W2 H 0.8117(16) 0.478(6) 0.572(4) 0.322 Uiso 1 1 d D U .
O7W O 1.0627(9) 0.4462(8) 0.5291(7) 0.190(5) Uani 0.5 1 d D . P
H7W1 H 1.029(5) 0.469(2) 0.504(2) 0.285 Uiso 0.5 1 d D U P
H7W2 H 1.014(4) 0.426(3) 0.541(2) 0.285 Uiso 0.5 1 d D U P

loop_
_atom_site_aniso_label
_atom_site_aniso_U_11
_atom_site_aniso_U_22
_atom_site_aniso_U_33
_atom_site_aniso_U_23
_atom_site_aniso_U_13
_atom_site_aniso_U_12
Cu1 0.03032(15) 0.03672(16) 0.04497(17) 0.01558(13) 0.00596(13) -0.00267(13)
O1A 0.0325(9) 0.0394(10) 0.0501(10) 0.0174(8) 0.0093(8) 0.0021(8)
O2A 0.0491(13) 0.0466(12) 0.0842(16) 0.0279(11) 0.0095(11) -0.0042(10)
N1A 0.0368(12) 0.0419(12) 0.0436(12) 0.0171(9) 0.0068(9) -0.0029(10)
N2A 0.0324(11) 0.0356(11) 0.0445(12) 0.0150(9) 0.0062(9) -0.0005(9)
N3A 0.0338(11) 0.0350(11) 0.0483(12) 0.0165(9) 0.0090(9) 0.0000(9)
C1A 0.0483(17) 0.0450(15) 0.0616(18) 0.0261(13) 0.0040(14) -0.0061(14)
C2A 0.068(2) 0.0511(18) 0.075(2) 0.0356(16) -0.0055(18) -0.0088(17)
C3A 0.061(2) 0.0604(19) 0.083(2) 0.0431(17) -0.0096(18) 0.0025(17)
C4A 0.0453(17) 0.0513(17) 0.0617(18) 0.0257(14) -0.0050(14) -0.0021(14)
C5A 0.0390(14) 0.0432(14) 0.0413(14) 0.0164(11) 0.0055(11) -0.0008(12)
C6A 0.0341(13) 0.0406(13) 0.0394(13) 0.0132(11) 0.0044(10) -0.0045(11)
C7A 0.0356(14) 0.0511(16) 0.0486(15) 0.0249(12) 0.0020(12) -0.0046(12)
C8A 0.0409(16) 0.073(2) 0.068(2) 0.0362(17) 0.0128(14) 0.0077(16)
C9A 0.0409(18) 0.107(3) 0.109(3) 0.071(2) 0.0234(18) 0.013(2)
C10A 0.0373(18) 0.098(3) 0.110(3) 0.068(2) -0.0045(19) -0.0187(19)
C11A 0.062(2) 0.064(2) 0.084(3) 0.0316(19) -0.010(2) -0.0268(19)
C12A 0.0484(18) 0.0535(18) 0.066(2) 0.0221(15) 0.0034(15) -0.0096(15)
C13A 0.0355(13) 0.0356(12) 0.0370(12) 0.0109(10) 0.0132(10) 0.0036(10)
C14A 0.0447(15) 0.0366(13) 0.0411(13) 0.0137(10) 0.0170(11) 0.0086(11)
C15A 0.0555(18) 0.0358(13) 0.0468(15) 0.0130(11) 0.0167(13) 0.0031(13)
C16A 0.078(2) 0.0414(16) 0.0539(18) 0.0148(13) 0.0217(17) 0.0054(16)
C17A 0.104(3) 0.0413(16) 0.0594(19) 0.0231(14) 0.0304(19) 0.0225(18)
C18A 0.074(2) 0.0510(18) 0.0542(18) 0.0185(14) 0.0155(16) 0.0256(17)
C19A 0.0527(17) 0.0441(15) 0.0462(15) 0.0143(12) 0.0177(13) 0.0144(13)
Cu2 0.03466(17) 0.03997(16) 0.05049(18) 0.02406(14) 0.00665(14) 0.00100(14)
O1W 0.093(2) 0.0651(17) 0.0586(15) 0.0128(13) 0.0135(14) 0.0015(16)
O1B 0.0342(9) 0.0391(9) 0.0516(10) 0.0231(8) 0.0128(8) 0.0064(8)
O2B 0.0499(13) 0.0635(14) 0.0870(16) 0.0355(12) 0.0326(12) 0.0109(11)
N1B 0.0393(12) 0.0446(13) 0.0484(13) 0.0206(10) 0.0045(10) 0.0023(10)
N2B 0.0380(12) 0.0387(11) 0.0432(11) 0.0204(9) 0.0117(9) 0.0058(9)
N3B 0.0398(12) 0.0425(12) 0.0497(12) 0.0220(10) 0.0152(10) 0.0069(10)
C1B 0.0411(17) 0.071(2) 0.072(2) 0.0372(17) 0.0089(15) 0.0068(16)
C2B 0.050(2) 0.078(2) 0.092(3) 0.046(2) 0.0089(18) 0.0210(18)
C3B 0.067(2) 0.069(2) 0.079(2) 0.0421(18) 0.0073(19) 0.0227(19)
C4B 0.065(2) 0.0501(16) 0.0561(17) 0.0291(13) 0.0125(15) 0.0129(15)
C5B 0.0462(15) 0.0388(13) 0.0361(13) 0.0153(10) 0.0040(11) 0.0025(12)
C6B 0.0445(15) 0.0355(12) 0.0367(12) 0.0140(10) 0.0097(11) 0.0020(11)
C7B 0.0481(15) 0.0394(13) 0.0424(13) 0.0210(11) 0.0142(11) 0.0070(12)
C8B 0.0515(17) 0.0469(16) 0.0551(17) 0.0152(13) 0.0213(14) 0.0031(14)
C9B 0.0550(19) 0.0495(17) 0.065(2) 0.0170(15) 0.0167(16) -0.0026(15)
C10B 0.0532(19) 0.063(2) 0.068(2) 0.0329(16) 0.0222(15) 0.0014(16)
C11B 0.095(3) 0.069(2) 0.066(2) 0.0189(18) 0.0484(19) -0.001(2)
C12B 0.108(3) 0.0487(18) 0.0572(19) 0.0118(15) 0.0420(19) -0.0064(19)
C13B 0.0349(13) 0.0354(12) 0.0393(13) 0.0123(10) 0.0110(10) 0.0048(10)
C14B 0.0382(14) 0.0418(14) 0.0484(14) 0.0155(11) 0.0168(11) 0.0108(11)
C15B 0.0454(16) 0.0501(17) 0.0655(18) 0.0195(14) 0.0275(14) 0.0141(13)
C16B 0.0525(19) 0.077(3) 0.127(3) 0.046(2) 0.050(2) 0.0309(18)
C17B 0.056(2) 0.081(3) 0.139(4) 0.055(2) 0.043(2) 0.0410(19)
C18B 0.063(2) 0.067(2) 0.096(3) 0.0446(18) 0.0321(19) 0.0347(17)
C19B 0.0458(16) 0.0514(17) 0.0676(19) 0.0271(14) 0.0229(14) 0.0176(14)
Cu3 0.03635(18) 0.03758(18) 0.0681(2) 0.00786(17) 0.01398(16) -0.00492(15)
O2W 0.0625(18) 0.087(2) 0.118(2) 0.0475(18) -0.0003(17) 0.0051(16)
O1C 0.0439(12) 0.0477(12) 0.0586(12) 0.0108(10) 0.0142(10) -0.0042(10)
O2C 0.103(2) 0.0667(19) 0.098(2) 0.0006(16) 0.0478(19) 0.0057(17)
N1C 0.0342(12) 0.0412(13) 0.0715(17) 0.0112(12) 0.0153(11) -0.0014(10)
N2C 0.0391(13) 0.0427(13) 0.0515(14) 0.0109(11) 0.0085(10) -0.0004(11)
N3C 0.0516(15) 0.0461(14) 0.0492(14) 0.0089(11) 0.0139(11) -0.0002(12)
C1C 0.057(2) 0.0486(19) 0.108(3) 0.000(2) 0.036(2) 0.0029(17)
C2C 0.067(2) 0.062(2) 0.103(3) 0.003(2) 0.049(2) -0.0002(19)
C3C 0.0512(19) 0.068(2) 0.085(2) 0.017(2) 0.0308(17) -0.0035(18)
C4C 0.0412(16) 0.0507(17) 0.0623(19) 0.0146(15) 0.0102(14) -0.0053(14)
C5C 0.0337(14) 0.0402(14) 0.0571(17) 0.0119(13) 0.0047(12) 0.0005(12)
C6C 0.0392(15) 0.0388(14) 0.0482(15) 0.0107(12) 0.0019(12) -0.0023(12)
C7C 0.0610(19) 0.0393(14) 0.0445(15) 0.0119(12) 0.0137(13) -0.0044(14)
C8C 0.066(2) 0.0526(18) 0.0533(18) 0.0116(15) 0.0100(16) -0.0175(17)
C9C 0.105(3) 0.062(2) 0.058(2) 0.0011(18) 0.028(2) -0.033(2)
C10C 0.159(5) 0.0421(19) 0.074(2) 0.0053(18) 0.063(3) -0.015(3)
C11C 0.143(4) 0.057(2) 0.078(2) 0.0294(18) 0.064(2) 0.036(2)
C12C 0.078(2) 0.058(2) 0.0570(19) 0.0213(16) 0.0230(17) 0.0127(18)
C13C 0.0416(16) 0.0554(18) 0.0451(15) 0.0121(14) 0.0029(12) -0.0026(14)
C14C 0.0466(17) 0.069(2) 0.0469(17) 0.0154(15) 0.0066(13) 0.0037(16)
C15C 0.061(2) 0.076(3) 0.065(2) 0.0123(19) 0.0188(18) 0.008(2)
C16C 0.088(3) 0.110(4) 0.073(3) 0.019(3) 0.038(2) 0.025(3)
C17C 0.085(3) 0.139(5) 0.073(3) 0.033(3) 0.037(2) 0.019(3)
C18C 0.081(3) 0.128(4) 0.064(2) 0.025(3) 0.031(2) -0.003(3)
C19C 0.061(2) 0.095(3) 0.057(2) 0.027(2) 0.0159(17) -0.005(2)
Cu4 0.03801(18) 0.03057(15) 0.0638(2) 0.01709(14) 0.01501(15) 0.00748(13)
O3W 0.0657(17) 0.0820(19) 0.0611(15) 0.0215(14) 0.0009(13) 0.0151(14)
O1D 0.0409(11) 0.0427(11) 0.0659(13) 0.0219(9) 0.0153(9) 0.0049(9)
O2D 0.094(2) 0.0450(13) 0.117(2) 0.0419(14) 0.0210(18) 0.0073(14)
N1D 0.0424(13) 0.0357(11) 0.0566(14) 0.0177(10) 0.0094(11) 0.0091(10)
N2D 0.0419(13) 0.0338(11) 0.0597(14) 0.0196(10) 0.0131(11) 0.0073(10)
N3D 0.0496(15) 0.0351(11) 0.0660(15) 0.0241(11) 0.0124(12) 0.0058(11)
C1D 0.0564(19) 0.0326(13) 0.0688(19) 0.0201(13) 0.0200(15) 0.0059(13)
C2D 0.072(2) 0.0400(16) 0.083(2) 0.0235(16) 0.0274(19) 0.0010(16)
C3D 0.069(2) 0.057(2) 0.087(2) 0.0286(18) 0.0384(19) 0.0088(18)
C4D 0.060(2) 0.0455(16) 0.068(2) 0.0191(15) 0.0244(16) 0.0140(15)
C5D 0.0451(16) 0.0340(13) 0.0548(16) 0.0172(11) 0.0106(13) 0.0096(12)
C6D 0.0481(16) 0.0348(13) 0.0547(16) 0.0178(12) 0.0098(13) 0.0102(12)
C7D 0.0441(16) 0.0346(13) 0.0567(17) 0.0153(12) 0.0099(13) 0.0104(12)
C8D 0.0559(19) 0.0423(15) 0.0639(18) 0.0231(13) 0.0154(15) 0.0156(14)
C9D 0.059(2) 0.0455(16) 0.085(2) 0.0321(16) 0.0187(17) 0.0170(15)
C10D 0.0524(19) 0.0356(15) 0.090(3) 0.0142(16) 0.0160(18) 0.0121(14)
C11D 0.061(2) 0.0474(18) 0.067(2) 0.0047(16) 0.0168(17) 0.0131(16)
C12D 0.063(2) 0.0523(18) 0.0570(18) 0.0175(15) 0.0146(16) 0.0163(16)
C13D 0.0407(15) 0.0414(14) 0.0526(16) 0.0208(12) 0.0028(12) 0.0010(12)
C14D 0.0415(16) 0.0573(17) 0.0609(18) 0.0334(14) -0.0019(14) -0.0046(14)
C15D 0.063(2) 0.0574(19) 0.075(2) 0.0394(16) -0.0051(18) -0.0084(18)
C16D 0.086(3) 0.072(2) 0.094(3) 0.055(2) -0.012(2) -0.019(2)
C17D 0.062(3) 0.121(3) 0.094(3) 0.076(2) -0.017(2) -0.030(3)
C18D 0.048(2) 0.134(4) 0.095(3) 0.076(3) 0.0078(19) -0.003(2)
C19D 0.0445(18) 0.092(3) 0.074(2) 0.0521(19) 0.0043(16) 0.0016(18)
O1 0.0338(10) 0.0455(11) 0.0522(11) 0.0173(9) 0.0099(8) -0.0051(8)
O2 0.0327(10) 0.0612(12) 0.0612(12) 0.0337(10) 0.0024(9) -0.0050(9)
O3 0.0312(10) 0.0378(10) 0.0776(14) 0.0063(10) 0.0121(9) -0.0036(8)
O4 0.0322(10) 0.0341(10) 0.0753(14) 0.0139(9) 0.0132(9) 0.0065(8)
C1 0.0267(11) 0.0282(11) 0.0569(15) 0.0163(10) 0.0126(10) 0.0048(9)
C2 0.0296(12) 0.0319(12) 0.0631(16) 0.0116(11) 0.0214(11) 0.0037(10)
C3 0.0327(12) 0.0311(12) 0.0517(14) 0.0161(10) 0.0168(11) 0.0004(10)
N1 0.112(3) 0.131(4) 0.055(2) 0.023(2) 0.023(2) 0.004(3)
O11 0.249(6) 0.146(4) 0.243(5) 0.077(4) 0.136(4) 0.057(4)
O12 0.187(4) 0.240(5) 0.136(3) 0.058(3) 0.056(3) 0.098(4)
O13 0.216(6) 0.171(5) 0.210(6) 0.003(4) 0.005(5) -0.030(5)
N2 0.089(3) 0.078(2) 0.093(3) 0.029(2) 0.031(2) 0.026(2)
O21 0.182(4) 0.097(3) 0.102(2) 0.013(2) 0.061(3) 0.022(3)
O22 0.155(4) 0.170(4) 0.123(3) 0.012(3) -0.005(3) 0.070(3)
O23 0.159(4) 0.141(4) 0.225(5) 0.073(3) 0.068(3) 0.080(3)
O4W 0.127(3) 0.113(3) 0.125(3) 0.040(2) 0.031(3) -0.010(3)
O5W 0.153(4) 0.193(5) 0.143(4) 0.078(3) 0.018(3) 0.062(4)
O6W 0.139(4) 0.289(8) 0.157(5) 0.039(5) 0.047(4) -0.023(5)
O7W 0.158(10) 0.174(11) 0.190(11) 0.043(9) 0.018(8) 0.044(8)

loop_
_atom_type_symbol
_atom_type_description
_atom_type_scat_dispersion_real
_atom_type_scat_dispersion_imag
_atom_type_scat_source
C C 0.0033 0.0016 'International Tables Vol C Tables 4.2.6.8 and 6.1.1.4'
H H 0.0000 0.0000 'International Tables Vol C Tables 4.2.6.8 and 6.1.1.4'
N N 0.0061 0.0033 'International Tables Vol C Tables 4.2.6.8 and 6.1.1.4'
O O 0.0106 0.0060 'International Tables Vol C Tables 4.2.6.8 and 6.1.1.4'
Cu Cu 0.3201 1.2651 'International Tables Vol C Tables 4.2.6.8 and 6.1.1.4'

loop_
_geom_angle_atom_site_label_1
_geom_angle_atom_site_label_2
_geom_angle_atom_site_label_3
_geom_angle
O1 Cu1 N2A 171.40(9)
O1 Cu1 O1A 102.76(9)
N2A Cu1 O1A 80.17(9)
O1 Cu1 N1A 95.83(9)
N2A Cu1 N1A 80.97(10)
O1A Cu1 N1A 161.13(9)
O1 Cu1 O1B 90.67(8)
N2A Cu1 O1B 97.36(8)
O1A Cu1 O1B 91.59(7)
N1A Cu1 O1B 91.42(8)
C13A O1A Cu1 109.84(17)
C13A O1A Cu2 125.21(16)
Cu1 O1A Cu2 80.85(6)
C15A O2A H2A 109.5
C1A N1A C5A 119.8(3)
C1A N1A Cu1 127.3(2)
C5A N1A Cu1 112.86(19)
C6A N2A N3A 124.5(2)
C6A N2A Cu1 118.98(19)
N3A N2A Cu1 116.47(17)
C13A N3A N2A 109.1(2)
N1A C1A C2A 121.8(3)
N1A C1A H1AA 119.1
C2A C1A H1AA 119.1
C3A C2A C1A 118.7(3)
C3A C2A H2AA 120.6
C1A C2A H2AA 120.6
C2A C3A C4A 119.6(3)
C2A C3A H3AA 120.2
C4A C3A H3AA 120.2
C5A C4A C3A 119.1(3)
C5A C4A H4AA 120.5
C3A C4A H4AA 120.5
N1A C5A C4A 120.9(3)
N1A C5A C6A 114.6(3)
C4A C5A C6A 124.5(3)
N2A C6A C5A 112.5(2)
N2A C6A C7A 124.8(3)
C5A C6A C7A 122.7(3)
C8A C7A C12A 120.2(3)
C8A C7A C6A 119.8(3)
C12A C7A C6A 120.0(3)
C7A C8A C9A 118.9(4)
C7A C8A H8AA 120.5
C9A C8A H8AA 120.5
C10A C9A C8A 121.8(4)
C10A C9A H9AA 119.1
C8A C9A H9AA 119.1
C9A C10A C11A 119.4(3)
C9A C10A H10A 120.3
C11A C10A H10A 120.3
C10A C11A C12A 121.0(4)
C10A C11A H11A 119.5
C12A C11A H11A 119.5
C7A C12A C11A 118.6(4)
C7A C12A H12A 120.7
C11A C12A H12A 120.7
O1A C13A N3A 124.4(3)
O1A C13A C14A 119.4(2)
N3A C13A C14A 116.3(2)
C19A C14A C15A 118.7(3)
C19A C14A C13A 118.9(3)
C15A C14A C13A 122.4(3)
O2A C15A C16A 117.2(3)
O2A C15A C14A 123.6(3)
C16A C15A C14A 119.2(3)
C17A C16A C15A 120.9(3)
C17A C16A H16A 119.6
C15A C16A H16A 119.6
C18A C17A C16A 120.6(3)
C18A C17A H17A 119.7
C16A C17A H17A 119.7
C17A C18A C19A 119.6(3)
C17A C18A H18A 120.2
C19A C18A H18A 120.2
C18A C19A C14A 121.1(3)
C18A C19A H19A 119.5
C14A C19A H19A 119.5
O2 Cu2 N2B 172.20(10)
O2 Cu2 O1B 101.60(8)
N2B Cu2 O1B 79.18(9)
O2 Cu2 N1B 97.31(10)
N2B Cu2 N1B 80.62(10)
O1B Cu2 N1B 158.16(9)
O2 Cu2 O1W 87.79(11)
N2B Cu2 O1W 99.91(11)
O1B Cu2 O1W 94.75(10)
N1B Cu2 O1W 96.81(11)
O2 Cu2 O1A 87.74(8)
N2B Cu2 O1A 84.71(8)
O1B Cu2 O1A 81.13(7)
N1B Cu2 O1A 88.85(8)
O1W Cu2 O1A 173.20(9)
Cu2 O1W H1W1 124(3)
Cu2 O1W H1W2 112(3)
H1W1 O1W H1W2 106(3)
C13B O1B Cu2 109.85(17)
C13B O1B Cu1 117.50(16)
Cu2 O1B Cu1 89.65(7)
C15B O2B H2B 109.5
C1B N1B C5B 119.3(3)
C1B N1B Cu2 128.4(2)
C5B N1B Cu2 112.3(2)
C6B N2B N3B 122.9(2)
C6B N2B Cu2 119.7(2)
N3B N2B Cu2 117.37(17)
C13B N3B N2B 109.5(2)
N1B C1B C2B 121.7(3)
N1B C1B H1BA 119.2
C2B C1B H1BA 119.2
C3B C2B C1B 119.1(4)
C3B C2B H2BA 120.5
C1B C2B H2BA 120.5
C2B C3B C4B 119.9(3)
C2B C3B H3BA 120.0
C4B C3B H3BA 120.0
C5B C4B C3B 118.9(3)
C5B C4B H4BA 120.6
C3B C4B H4BA 120.6
N1B C5B C4B 121.1(3)
N1B C5B C6B 114.7(2)
C4B C5B C6B 124.1(3)
N2B C6B C5B 112.6(2)
N2B C6B C7B 123.1(3)
C5B C6B C7B 124.2(2)
C8B C7B C12B 119.2(3)
C8B C7B C6B 120.7(3)
C12B C7B C6B 120.1(3)
C7B C8B C9B 120.7(3)
C7B C8B H8BA 119.7
C9B C8B H8BA 119.7
C10B C9B C8B 120.0(3)
C10B C9B H9BA 120.0
C8B C9B H9BA 120.0
C11B C10B C9B 119.7(3)
C11B C10B H10B 120.2
C9B C10B H10B 120.2
C10B C11B C12B 120.9(4)
C10B C11B H11B 119.5
C12B C11B H11B 119.5
C7B C12B C11B 119.6(3)
C7B C12B H12B 120.2
C11B C12B H12B 120.2
O1B C13B N3B 123.3(3)
O1B C13B C14B 119.9(2)
N3B C13B C14B 116.8(2)
C19B C14B C15B 118.4(3)
C19B C14B C13B 119.4(3)
C15B C14B C13B 122.2(3)
O2B C15B C16B 116.9(3)
O2B C15B C14B 123.5(3)
C16B C15B C14B 119.6(3)
C17B C16B C15B 120.2(4)
C17B C16B H16B 119.9
C15B C16B H16B 119.9
C18B C17B C16B 121.2(4)
C18B C17B H17B 119.4
C16B C17B H17B 119.4
C17B C18B C19B 118.6(4)
C17B C18B H18B 120.7
C19B C18B H18B 120.7
C18B C19B C14B 122.0(3)
C18B C19B H19B 119.0
C14B C19B H19B 119.0
N2C Cu3 O3 171.81(11)
N2C Cu3 O1C 80.19(10)
O3 Cu3 O1C 100.44(9)
N2C Cu3 N1C 80.56(11)
O3 Cu3 N1C 98.17(10)
O1C Cu3 N1C 160.50(10)
N2C Cu3 O2W 95.88(12)
O3 Cu3 O2W 92.29(11)
O1C Cu3 O2W 89.18(11)
N1C Cu3 O2W 95.87(12)
N2C Cu3 O1D 83.93(9)
O3 Cu3 O1D 87.92(9)
O1C Cu3 O1D 88.60(8)
N1C Cu3 O1D 86.29(9)
O2W Cu3 O1D 177.77(10)
Cu3 O2W H2W1 103.3(16)
Cu3 O2W H2W2 104.3(17)
H2W1 O2W H2W2 101(3)
C13C O1C Cu3 110.0(2)
C13C O1C Cu4 112.0(2)
Cu3 O1C Cu4 84.81(8)
C15C O2C H2C 109.5
C1C N1C C5C 118.8(3)
C1C N1C Cu3 127.7(2)
C5C N1C Cu3 113.4(2)
C6C N2C N3C 124.4(3)
C6C N2C Cu3 119.2(2)
N3C N2C Cu3 116.39(19)
C13C N3C N2C 109.1(3)
N1C C1C C2C 122.4(4)
N1C C1C H1CA 118.8
C2C C1C H1CA 118.8
C3C C2C C1C 119.0(4)
C3C C2C H2CA 120.5
C1C C2C H2CA 120.5
C2C C3C C4C 119.2(4)
C2C C3C H3CA 120.4
C4C C3C H3CA 120.4
C5C C4C C3C 119.6(3)
C5C C4C H4CA 120.2
C3C C4C H4CA 120.2
N1C C5C C4C 121.0(3)
N1C C5C C6C 113.7(3)
C4C C5C C6C 125.2(3)
N2C C6C C5C 113.1(3)
N2C C6C C7C 125.0(3)
C5C C6C C7C 121.8(3)
C12C C7C C8C 119.7(3)
C12C C7C C6C 120.4(3)
C8C C7C C6C 119.9(3)
C9C C8C C7C 120.1(4)
C9C C8C H8CA 119.9
C7C C8C H8CA 119.9
C8C C9C C10C 120.3(4)
C8C C9C H9CA 119.8
C10C C9C H9CA 119.8
C9C C10C C11C 120.1(4)
C9C C10C H10C 119.9
C11C C10C H10C 119.9
C10C C11C C12C 120.2(5)
C10C C11C H11C 119.9
C12C C11C H11C 119.9
C7C C12C C11C 119.6(4)
C7C C12C H12C 120.2
C11C C12C H12C 120.2
O1C C13C N3C 124.1(3)
O1C C13C C14C 118.9(3)
N3C C13C C14C 117.0(3)
C15C C14C C19C 120.0
C15C C14C C13C 121.8(2)
C19C C14C C13C 118.2(2)
O2C C15C C14C 124.0(2)
O2C C15C C16C 116.0(2)
C14C C15C C16C 120.0
C15C C16C C17C 120.0
C18C C17C C16C 120.0
C17C C18C C19C 120.0
C18C C19C C14C 120.0
O4 Cu4 N2D 177.50(11)
O4 Cu4 O1D 101.23(9)
N2D Cu4 O1D 79.90(10)
O4 Cu4 N1D 98.18(10)
N2D Cu4 N1D 80.44(10)
O1D Cu4 N1D 159.41(9)
O4 Cu4 O3W 91.25(10)
N2D Cu4 O3W 90.98(11)
O1D Cu4 O3W 89.77(11)
N1D Cu4 O3W 96.66(11)
O4 Cu4 O1C 85.99(8)
N2D Cu4 O1C 91.82(9)
O1D Cu4 O1C 88.62(8)
N1D Cu4 O1C 85.92(9)
O3W Cu4 O1C 176.47(9)
Cu4 O3W H3W1 115(3)
Cu4 O3W H3W2 130(3)
H3W1 O3W H3W2 110(3)
C13D O1D Cu4 109.2(2)
C13D O1D Cu3 121.60(18)
Cu4 O1D Cu3 83.97(8)
C15D O2D H2D 109.5
C1D N1D C5D 119.1(3)
C1D N1D Cu4 128.2(2)
C5D N1D Cu4 112.7(2)
C6D N2D N3D 124.0(3)
C6D N2D Cu4 119.3(2)
N3D N2D Cu4 116.5(2)
C13D N3D N2D 109.9(2)
N1D C1D C2D 122.2(3)
N1D C1D H1DA 118.9
C2D C1D H1DA 118.9
C1D C2D C3D 119.5(3)
C1D C2D H2DA 120.3
C3D C2D H2DA 120.3
C2D C3D C4D 118.8(4)
C2D C3D H3DA 120.6
C4D C3D H3DA 120.6
C5D C4D C3D 119.3(3)
C5D C4D H4DA 120.4
C3D C4D H4DA 120.4
N1D C5D C4D 121.0(3)
N1D C5D C6D 114.0(3)
C4D C5D C6D 124.9(3)
N2D C6D C5D 113.1(3)
N2D C6D C7D 123.8(3)
C5D C6D C7D 123.2(3)
C12D C7D C8D 119.9(3)
C12D C7D C6D 121.9(3)
C8D C7D C6D 118.2(3)
C9D C8D C7D 119.4(3)
C9D C8D H8DA 120.3
C7D C8D H8DA 120.3
C10D C9D C8D 120.8(3)
C10D C9D H9DA 119.6
C8D C9D H9DA 119.6
C11D C10D C9D 119.8(3)
C11D C10D H10D 120.1
C9D C10D H10D 120.1
C10D C11D C12D 121.3(4)
C10D C11D H11D 119.4
C12D C11D H11D 119.4
C7D C12D C11D 118.8(3)
C7D C12D H12D 120.6
C11D C12D H12D 120.6
O1D C13D N3D 123.9(3)
O1D C13D C14D 120.3(3)
N3D C13D C14D 115.8(3)
C19D C14D C15D 119.6(3)
C19D C14D C13D 119.6(3)
C15D C14D C13D 120.7(3)
O2D C15D C16D 117.3(4)
O2D C15D C14D 124.4(3)
C16D C15D C14D 118.3(5)
C17D C16D C15D 120.4(5)
C17D C16D H16D 119.8
C15D C16D H16D 119.8
C16D C17D C18D 122.0(4)
C16D C17D H17D 119.0
C18D C17D H17D 119.0
C17D C18D C19D 118.5(5)
C17D C18D H18D 120.7
C19D C18D H18D 120.7
C14D C19D C18D 121.2(4)
C14D C19D H19C 119.4
C18D C19D H19C 119.4
C1 O1 Cu1 131.19(19)
C1 O2 Cu2 130.30(18)
C3 O3 Cu3 130.6(2)
C3 O4 Cu4 132.80(18)
O1 C1 O2 126.5(2)
O1 C1 C2 117.9(3)
O2 C1 C2 115.7(2)
C1 C2 C3 110.9(2)
C1 C2 H2E 109.5
C3 C2 H2E 109.5
C1 C2 H2F 109.5
C3 C2 H2F 109.5
H2E C2 H2F 108.1
O4 C3 O3 126.8(3)
O4 C3 C2 116.1(2)
O3 C3 C2 117.0(2)
O12 N1 O13 136.0(9)
O12 N1 O11 109.0(7)
O13 N1 O11 115.0(7)
O22 N2 O21 119.4(5)
O22 N2 O23 116.4(5)
O21 N2 O23 124.2(6)
H4W1 O4W H4W2 99(3)
H5W1 O5W H5W2 104.6
H6W1 O6W H6W2 100(3)
H7W1 O7W H7W2 103(3)

loop_
_geom_bond_atom_site_label_1
_geom_bond_atom_site_label_2
_geom_bond_distance
Cu1 O1 1.9153(19)
Cu1 N2A 1.921(2)
Cu1 O1A 1.968(2)
Cu1 N1A 1.983(2)
Cu1 O1B 2.484(2)
O1A C13A 1.287(3)
O1A Cu2 2.8358(19)
O2A C15A 1.336(4)
O2A H2A 0.8400
N1A C1A 1.327(4)
N1A C5A 1.356(4)
N2A C6A 1.288(4)
N2A N3A 1.362(3)
N3A C13A 1.322(3)
C1A C2A 1.381(5)
C1A H1AA 0.9500
C2A C3A 1.375(5)
C2A H2AA 0.9500
C3A C4A 1.384(5)
C3A H3AA 0.9500
C4A C5A 1.374(4)
C4A H4AA 0.9500
C5A C6A 1.477(4)
C6A C7A 1.485(4)
C7A C8A 1.373(5)
C7A C12A 1.391(5)
C8A C9A 1.392(5)
C8A H8AA 0.9500
C9A C10A 1.341(6)
C9A H9AA 0.9500
C10A C11A 1.370(7)
C10A H10A 0.9500
C11A C12A 1.391(5)
C11A H11A 0.9500
C12A H12A 0.9500
C13A C14A 1.474(4)
C14A C19A 1.400(4)
C14A C15A 1.403(4)
C15A C16A 1.389(5)
C16A C17A 1.375(5)
C16A H16A 0.9500
C17A C18A 1.373(5)
C17A H17A 0.9500
C18A C19A 1.379(5)
C18A H18A 0.9500
C19A H19A 0.9500
Cu2 O2 1.915(2)
Cu2 N2B 1.915(2)
Cu2 O1B 2.0074(19)
Cu2 N1B 2.010(2)
Cu2 O1W 2.207(3)
O1W H1W1 0.824(17)
O1W H1W2 0.814(17)
O1B C13B 1.288(3)
O2B C15B 1.350(4)
O2B H2B 0.8400
N1B C1B 1.325(4)
N1B C5B 1.358(4)
N2B C6B 1.287(3)
N2B N3B 1.363(3)
N3B C13B 1.328(4)
C1B C2B 1.390(5)
C1B H1BA 0.9500
C2B C3B 1.356(6)
C2B H2BA 0.9500
C3B C4B 1.380(5)
C3B H3BA 0.9500
C4B C5B 1.377(4)
C4B H4BA 0.9500
C5B C6B 1.477(4)
C6B C7B 1.480(4)
C7B C8B 1.372(4)
C7B C12B 1.373(5)
C8B C9B 1.380(5)
C8B H8BA 0.9500
C9B C10B 1.365(5)
C9B H9BA 0.9500
C10B C11B 1.359(5)
C10B H10B 0.9500
C11B C12B 1.385(5)
C11B H11B 0.9500
C12B H12B 0.9500
C13B C14B 1.467(4)
C14B C19B 1.395(4)
C14B C15B 1.401(4)
C15B C16B 1.387(5)
C16B C17B 1.384(6)
C16B H16B 0.9500
C17B C18B 1.374(6)
C17B H17B 0.9500
C18B C19B 1.378(5)
C18B H18B 0.9500
C19B H19B 0.9500
Cu3 N2C 1.921(3)
Cu3 O3 1.929(2)
Cu3 O1C 1.978(2)
Cu3 N1C 1.995(3)
Cu3 O2W 2.368(3)
Cu3 O1D 2.790(2)
O2W H2W1 0.837(17)
O2W H2W2 0.834(18)
O1C C13C 1.289(4)
O1C Cu4 2.773(2)
O2C C15C 1.350(4)
O2C H2C 0.8400
N1C C1C 1.331(5)
N1C C5C 1.356(4)
N2C C6C 1.287(4)
N2C N3C 1.375(4)
N3C C13C 1.327(4)
C1C C2C 1.373(6)
C1C H1CA 0.9500
C2C C3C 1.369(6)
C2C H2CA 0.9500
C3C C4C 1.374(5)
C3C H3CA 0.9500
C4C C5C 1.372(5)
C4C H4CA 0.9500
C5C C6C 1.481(5)
C6C C7C 1.483(4)
C7C C12C 1.376(5)
C7C C8C 1.391(5)
C8C C9C 1.371(5)
C8C H8CA 0.9500
C9C C10C 1.372(7)
C9C H9CA 0.9500
C10C C11C 1.371(7)
C10C H10C 0.9500
C11C C12C 1.392(5)
C11C H11C 0.9500
C12C H12C 0.9500
C13C C14C 1.490(4)
C14C C15C 1.3900
C14C C19C 1.3900
C15C C16C 1.3900
C16C C17C 1.3900
C17C C18C 1.3900
C18C C19C 1.3900
Cu4 O4 1.910(2)
Cu4 N2D 1.919(2)
Cu4 O1D 2.000(2)
Cu4 N1D 2.007(3)
Cu4 O3W 2.290(3)
O3W H3W1 0.802(18)
O3W H3W2 0.811(17)
O1D C13D 1.286(4)
O2D C15D 1.326(5)
O2D H2D 0.8400
N1D C1D 1.327(4)
N1D C5D 1.366(4)
N2D C6D 1.292(4)
N2D N3D 1.360(3)
N3D C13D 1.327(4)
C1D C2D 1.370(5)
C1D H1DA 0.9500
C2D C3D 1.373(5)
C2D H2DA 0.9500
C3D C4D 1.390(5)
C3D H3DA 0.9500
C4D C5D 1.368(5)
C4D H4DA 0.9500
C5D C6D 1.473(4)
C6D C7D 1.482(4)
C7D C12D 1.380(5)
C7D C8D 1.386(5)
C8D C9D 1.376(5)
C8D H8DA 0.9500
C9D C10D 1.364(5)
C9D H9DA 0.9500
C10D C11D 1.352(5)
C10D H10D 0.9500
C11D C12D 1.389(5)
C11D H11D 0.9500
C12D H12D 0.9500
C13D C14D 1.473(4)
C14D C19D 1.381(5)
C14D C15D 1.425(5)
C15D C16D 1.397(6)
C16D C17D 1.368(7)
C16D H16D 0.9500
C17D C18D 1.378(7)
C17D H17D 0.9500
C18D C19D 1.392(6)
C18D H18D 0.9500
C19D H19C 0.9500
O1 C1 1.243(3)
O2 C1 1.247(3)
O3 C3 1.244(3)
O4 C3 1.242(3)
C1 C2 1.500(4)
C2 C3 1.520(4)
C2 H2E 0.9900
C2 H2F 0.9900
N1 O12 1.101(6)
N1 O13 1.159(7)
N1 O11 1.267(7)
N2 O22 1.195(6)
N2 O21 1.199(5)
N2 O23 1.207(6)
O4W H4W1 0.865(19)
O4W H4W2 0.842(19)
O5W H5W1 0.8198
O5W H5W2 0.8200
O6W H6W1 0.84(2)
O6W H6W2 0.848(19)
O7W H7W1 0.83(2)
O7W H7W2 0.82(2)

loop_
_geom_torsion_atom_site_label_1
_geom_torsion_atom_site_label_2
_geom_torsion_atom_site_label_3
_geom_torsion_atom_site_label_4
_geom_torsion
C6A N2A N3A C13A 178.1(3)
Cu1 N2A N3A C13A 0.6(3)
C5A N1A C1A C2A -0.6(5)
Cu1 N1A C1A C2A 178.8(3)
N1A C1A C2A C3A 1.0(6)
C1A C2A C3A C4A -0.3(7)
C2A C3A C4A C5A -1.0(6)
C1A N1A C5A C4A -0.7(5)
Cu1 N1A C5A C4A 179.8(3)
C1A N1A C5A C6A 179.6(3)
Cu1 N1A C5A C6A 0.2(3)
C3A C4A C5A N1A 1.5(5)
C3A C4A C5A C6A -178.9(3)
N3A N2A C6A C5A 178.7(2)
Cu1 N2A C6A C5A -3.8(3)
N3A N2A C6A C7A -2.8(5)
Cu1 N2A C6A C7A 174.7(2)
N1A C5A C6A N2A 2.2(4)
C4A C5A C6A N2A -177.4(3)
N1A C5A C6A C7A -176.3(3)
C4A C5A C6A C7A 4.0(5)
N2A C6A C7A C8A -123.0(3)
C5A C6A C7A C8A 55.4(4)
N2A C6A C7A C12A 57.0(4)
C5A C6A C7A C12A -124.6(3)
C12A C7A C8A C9A -0.8(5)
C6A C7A C8A C9A 179.1(3)
C7A C8A C9A C10A 2.1(6)
C8A C9A C10A C11A -1.6(6)
C9A C10A C11A C12A -0.1(7)
C8A C7A C12A C11A -0.8(5)
C6A C7A C12A C11A 179.3(3)
C10A C11A C12A C7A 1.3(6)
Cu1 O1A C13A N3A 1.8(3)
Cu2 O1A C13A N3A -90.9(3)
Cu1 O1A C13A C14A -178.31(19)
Cu2 O1A C13A C14A 89.0(3)
N2A N3A C13A O1A -1.7(4)
N2A N3A C13A C14A 178.5(2)
O1A C13A C14A C19A -2.4(4)
N3A C13A C14A C19A 177.5(3)
O1A C13A C14A C15A 177.7(3)
N3A C13A C14A C15A -2.5(4)
C19A C14A C15A O2A -179.6(3)
C13A C14A C15A O2A 0.3(5)
C19A C14A C15A C16A -0.1(4)
C13A C14A C15A C16A 179.9(3)
O2A C15A C16A C17A 178.5(3)
C14A C15A C16A C17A -1.1(5)
C15A C16A C17A C18A 1.4(6)
C16A C17A C18A C19A -0.6(5)
C17A C18A C19A C14A -0.7(5)
C15A C14A C19A C18A 1.0(4)
C13A C14A C19A C18A -179.0(3)
C6B N2B N3B C13B 174.1(2)
Cu2 N2B N3B C13B -4.9(3)
C5B N1B C1B C2B -1.1(5)
Cu2 N1B C1B C2B 178.5(3)
N1B C1B C2B C3B 0.4(6)
C1B C2B C3B C4B 0.4(6)
C2B C3B C4B C5B -0.5(6)
C1B N1B C5B C4B 1.1(4)
Cu2 N1B C5B C4B -178.6(2)
C1B N1B C5B C6B 179.8(3)
Cu2 N1B C5B C6B 0.1(3)
C3B C4B C5B N1B -0.3(5)
C3B C4B C5B C6B -178.9(3)
N3B N2B C6B C5B -178.4(2)
Cu2 N2B C6B C5B 0.6(3)
N3B N2B C6B C7B -0.7(4)
Cu2 N2B C6B C7B 178.4(2)
N1B C5B C6B N2B -0.4(3)
C4B C5B C6B N2B 178.2(3)
N1B C5B C6B C7B -178.2(3)
C4B C5B C6B C7B 0.5(4)
N2B C6B C7B C8B -102.7(4)
C5B C6B C7B C8B 74.8(4)
N2B C6B C7B C12B 74.3(4)
C5B C6B C7B C12B -108.2(4)
C12B C7B C8B C9B -1.1(5)
C6B C7B C8B C9B 175.9(3)
C7B C8B C9B C10B 1.1(5)
C8B C9B C10B C11B -0.5(6)
C9B C10B C11B C12B -0.1(7)
C8B C7B C12B C11B 0.6(6)
C6B C7B C12B C11B -176.5(4)
C10B C11B C12B C7B 0.0(7)
Cu2 O1B C13B N3B 7.8(3)
Cu1 O1B C13B N3B -92.6(3)
Cu2 O1B C13B C14B -171.60(19)
Cu1 O1B C13B C14B 88.0(3)
N2B N3B C13B O1B -2.4(4)
N2B N3B C13B C14B 177.1(2)
O1B C13B C14B C19B 5.0(4)
N3B C13B C14B C19B -174.5(3)
O1B C13B C14B C15B -176.5(3)
N3B C13B C14B C15B 4.1(4)
C19B C14B C15B O2B -180.0(3)
C13B C14B C15B O2B 1.5(5)
C19B C14B C15B C16B -0.5(5)
C13B C14B C15B C16B -179.1(3)
O2B C15B C16B C17B 179.2(4)
C14B C15B C16B C17B -0.3(6)
C15B C16B C17B C18B 0.3(7)
C16B C17B C18B C19B 0.5(7)
C17B C18B C19B C14B -1.3(6)
C15B C14B C19B C18B 1.3(5)
C13B C14B C19B C18B 180.0(3)
C6C N2C N3C C13C -179.1(3)
Cu3 N2C N3C C13C 1.2(3)
C5C N1C C1C C2C -1.2(6)
Cu3 N1C C1C C2C -176.3(3)
N1C C1C C2C C3C 1.5(7)
C1C C2C C3C C4C -1.2(7)
C2C C3C C4C C5C 0.5(6)
C1C N1C C5C C4C 0.5(5)
Cu3 N1C C5C C4C 176.3(2)
C1C N1C C5C C6C -177.1(3)
Cu3 N1C C5C C6C -1.3(3)
C3C C4C C5C N1C -0.2(5)
C3C C4C C5C C6C 177.1(3)
N3C N2C C6C C5C 179.1(3)
Cu3 N2C C6C C5C -1.3(4)
N3C N2C C6C C7C 2.4(5)
Cu3 N2C C6C C7C -178.0(2)
N1C C5C C6C N2C 1.6(4)
C4C C5C C6C N2C -175.8(3)
N1C C5C C6C C7C 178.5(3)
C4C C5C C6C C7C 1.1(5)
N2C C6C C7C C12C 55.2(5)
C5C C6C C7C C12C -121.3(4)
N2C C6C C7C C8C -127.1(4)
C5C C6C C7C C8C 56.4(4)
C12C C7C C8C C9C 0.7(5)
C6C C7C C8C C9C -177.0(3)
C7C C8C C9C C10C -0.2(6)
C8C C9C C10C C11C 0.8(6)
C9C C10C C11C C12C -1.9(6)
C8C C7C C12C C11C -1.8(5)
C6C C7C C12C C11C 175.9(3)
C10C C11C C12C C7C 2.4(6)
Cu3 O1C C13C N3C -5.3(4)
Cu4 O1C C13C N3C 87.1(3)
Cu3 O1C C13C C14C 175.4(2)
Cu4 O1C C13C C14C -92.2(3)
N2C N3C C13C O1C 2.9(4)
N2C N3C C13C C14C -177.8(2)
O1C C13C C14C C15C 177.8(2)
N3C C13C C14C C15C -1.5(4)
O1C C13C C14C C19C -3.9(4)
N3C C13C C14C C19C 176.8(2)
C19C C14C C15C O2C 178.1(3)
C13C C14C C15C O2C -3.6(4)
C19C C14C C15C C16C 0.0
C13C C14C C15C C16C 178.3(3)
O2C C15C C16C C17C -178.3(3)
C14C C15C C16C C17C 0.0
C15C C16C C17C C18C 0.0
C16C C17C C18C C19C 0.0
C17C C18C C19C C14C 0.0
C15C C14C C19C C18C 0.0
C13C C14C C19C C18C -178.3(2)
C6D N2D N3D C13D 177.8(3)
Cu4 N2D N3D C13D 3.4(3)
C5D N1D C1D C2D -0.4(5)
Cu4 N1D C1D C2D 179.1(3)
N1D C1D C2D C3D -1.9(6)
C1D C2D C3D C4D 1.3(6)
C2D C3D C4D C5D 1.7(6)
C1D N1D C5D C4D 3.5(5)
Cu4 N1D C5D C4D -176.1(3)
C1D N1D C5D C6D -176.8(3)
Cu4 N1D C5D C6D 3.7(3)
C3D C4D C5D N1D -4.1(5)
C3D C4D C5D C6D 176.2(3)
N3D N2D C6D C5D -179.8(3)
Cu4 N2D C6D C5D -5.6(4)
N3D N2D C6D C7D -1.0(5)
Cu4 N2D C6D C7D 173.3(2)
N1D C5D C6D N2D 1.0(4)
C4D C5D C6D N2D -179.3(3)
N1D C5D C6D C7D -177.9(3)
C4D C5D C6D C7D 1.8(5)
N2D C6D C7D C12D 127.9(4)
C5D C6D C7D C12D -53.4(4)
N2D C6D C7D C8D -54.1(4)
C5D C6D C7D C8D 124.6(3)
C12D C7D C8D C9D 1.3(5)
C6D C7D C8D C9D -176.8(3)
C7D C8D C9D C10D -0.3(5)
C8D C9D C10D C11D -0.7(6)
C9D C10D C11D C12D 0.8(6)
C8D C7D C12D C11D -1.1(5)
C6D C7D C12D C11D 176.9(3)
C10D C11D C12D C7D 0.1(6)
Cu4 O1D C13D N3D -7.1(4)
Cu3 O1D C13D N3D 87.7(3)
Cu4 O1D C13D C14D 173.1(2)
Cu3 O1D C13D C14D -92.1(3)
N2D N3D C13D O1D 2.8(4)
N2D N3D C13D C14D -177.3(2)
O1D C13D C14D C19D -3.0(4)
N3D C13D C14D C19D 177.1(3)
O1D C13D C14D C15D 178.6(3)
N3D C13D C14D C15D -1.3(4)
C19D C14D C15D O2D -179.2(3)
C13D C14D C15D O2D -0.7(5)
C19D C14D C15D C16D 1.1(5)
C13D C14D C15D C16D 179.6(3)
O2D C15D C16D C17D 178.7(4)
C14D C15D C16D C17D -1.6(6)
C15D C16D C17D C18D 1.5(7)
C16D C17D C18D C19D -0.9(6)
C15D C14D C19D C18D -0.5(5)
C13D C14D C19D C18D -179.0(3)
C17D C18D C19D C14D 0.4(6)
Cu1 O1 C1 O2 3.5(4)
Cu1 O1 C1 C2 -177.51(18)
Cu2 O2 C1 O1 11.3(4)
Cu2 O2 C1 C2 -167.77(19)
O1 C1 C2 C3 -103.4(3)
O2 C1 C2 C3 75.8(3)
Cu4 O4 C3 O3 -10.7(5)
Cu4 O4 C3 C2 168.1(2)
Cu3 O3 C3 O4 -4.0(5)
Cu3 O3 C3 C2 177.3(2)
C1 C2 C3 O4 36.6(4)
C1 C2 C3 O3 -144.5(3)
